data_4515176
loop_
_publ_author_name
'Pyta, Krystian'
'Janas, Anna'
'Skrzypczak, Natalia'
'Schilf, Wojciech'
'Wicher, Barbara'
'Gdaniec, Maria'
'Bartl, Franz'
'Przybylski, Piotr'

_publ_section_title
;
 Specific Interactions between Rifamycin Antibiotics and Water Influencing
 Ability To Overcome Natural Cell Barriers and the Range of Antibacterial
 Potency.
;
_journal_issue 10
_journal_name_full 'ACS infectious diseases'
_journal_page_first 1754
_journal_page_last 1763
_journal_paper_doi 10.1021/acsinfecdis.9b00176
_journal_volume 5
_journal_year 2019
_chemical_absolute_configuration syn
_chemical_formula_moiety 'C43 H58 N4 O12, 3(C H4 O)'
_chemical_formula_sum 'C46 H70 N4 O15'
_chemical_formula_weight 919.06
_chemical_name_common 'rifampicin methanol trisolvate'
_space_group_crystal_system orthorhombic
_space_group_IT_number 19
_space_group_name_Hall 'P 2ac 2ab'
_space_group_name_H-M_alt 'P 21 21 21'
_symmetry_space_group_name_Hall 'P 2ac 2ab'
_symmetry_space_group_name_H-M 'P 21 21 21'
_atom_sites_solution_hydrogens mixed
_audit_creation_method SHELXL-2018/3
_cell_angle_alpha 90
_cell_angle_beta 90
_cell_angle_gamma 90
_cell_formula_units_Z 4
_cell_length_a 10.1242(6)
_cell_length_b 13.9473(6)
_cell_length_c 35.3927(17)
_cell_measurement_reflns_used 4434
_cell_measurement_temperature 100(2)
_cell_measurement_theta_max 26.66
_cell_measurement_theta_min 1.85
_cell_volume 4997.6(4)
_computing_cell_refinement 'CrysAlis CCD (Oxford Diffraction, 2002)'
_computing_data_collection 'CrysAlis CCD (Oxford Diffraction, 2002)'
_computing_data_reduction 'CrysAlis CCD (Oxford Diffraction, 2002)'
_computing_molecular_graphics 'Olex2 (Dolomanov et al., 2009)'
_computing_publication_material 'SHELXL-2018/3 (Sheldrick, 2018)'
_computing_structure_refinement 'SHELXL-2018/3 (Sheldrick, 2018)'
_diffrn_ambient_temperature 100(2)
_diffrn_measured_fraction_theta_full 0.993
_diffrn_measured_fraction_theta_max 0.993
_diffrn_measurement_device_type 'Kuma KM4CCD \k geometry'
_diffrn_measurement_method '\w scans'
_diffrn_radiation_type MoK\a
_diffrn_radiation_wavelength 0.71073
_diffrn_reflns_av_R_equivalents 0.1040
_diffrn_reflns_av_unetI/netI 0.3448
_diffrn_reflns_Laue_measured_fraction_full 0.993
_diffrn_reflns_Laue_measured_fraction_max 0.993
_diffrn_reflns_limit_h_max 10
_diffrn_reflns_limit_h_min -12
_diffrn_reflns_limit_k_max 16
_diffrn_reflns_limit_k_min -15
_diffrn_reflns_limit_l_max 42
_diffrn_reflns_limit_l_min -24
_diffrn_reflns_number 19796
_diffrn_reflns_point_group_measured_fraction_full 0.954
_diffrn_reflns_point_group_measured_fraction_max 0.954
_diffrn_reflns_theta_full 25.027
_diffrn_reflns_theta_max 25.027
_diffrn_reflns_theta_min 4.102
_exptl_absorpt_coefficient_mu 0.091
_exptl_absorpt_correction_T_max 1.000
_exptl_absorpt_correction_T_min 0.700
_exptl_absorpt_correction_type multi-scan
_exptl_absorpt_process_details
;
SCALE3 ABSPACK scaling algorithm
(Oxford Diffraction, 2007) 
;
_exptl_crystal_colour orange
_exptl_crystal_density_diffrn 1.221
_exptl_crystal_description plate
_exptl_crystal_F_000 1976
_exptl_crystal_size_max 0.6
_exptl_crystal_size_mid 0.1
_exptl_crystal_size_min 0.1
_refine_diff_density_max 0.362
_refine_diff_density_min -0.321
_refine_diff_density_rms 0.058
_refine_ls_abs_structure_details
;
 Flack x determined using 972 quotients [(I+)-(I-)]/[(I+)+(I-)]
 (Parsons, Flack and Wagner, Acta Cryst. B69 (2013) 249-259).
;
_refine_ls_abs_structure_Flack 1.3(7)
_refine_ls_extinction_method none
_refine_ls_goodness_of_fit_ref 0.827
_refine_ls_hydrogen_treatment constr
_refine_ls_matrix_type full
_refine_ls_number_parameters 604
_refine_ls_number_reflns 8422
_refine_ls_number_restraints 15
_refine_ls_restrained_S_all 0.828
_refine_ls_R_factor_all 0.1721
_refine_ls_R_factor_gt 0.0455
_refine_ls_shift/su_max 0.000
_refine_ls_shift/su_mean 0.000
_refine_ls_structure_factor_coef Fsqd
_refine_ls_weighting_details 'w=1/[\s^2^(Fo^2^)+(0.0275P)^2^] where P=(Fo^2^+2Fc^2^)/3'
_refine_ls_weighting_scheme calc
_refine_ls_wR_factor_gt 0.0695
_refine_ls_wR_factor_ref 0.0950
_reflns_Friedel_coverage 0.714
_reflns_Friedel_fraction_full 0.905
_reflns_Friedel_fraction_max 0.905
_reflns_number_gt 3174
_reflns_number_total 8422
_reflns_threshold_expression 'I > 2\s(I)'
_cod_data_source_file id9b00176_si_003.cif
_cod_data_source_block rifampicin_methanol_trisolvate
_cod_database_code 4515176
_shelx_shelxl_version_number 2018/3
_shelx_space_group_comment
;
The symmetry employed for this shelxl refinement is uniquely defined
by the following loop, which should always be used as a source of
symmetry information in preference to the above space-group names.
They are only intended as comments.
;
_shelx_estimated_absorpt_t_min 0.947
_shelx_estimated_absorpt_t_max 0.991

loop_
_space_group_symop_operation_xyz
'x, y, z'
'-x+1/2, -y, z+1/2'
'-x, y+1/2, -z+1/2'
'x+1/2, -y+1/2, -z'

loop_
_atom_site_label
_atom_site_type_symbol
_atom_site_fract_x
_atom_site_fract_y
_atom_site_fract_z
_atom_site_U_iso_or_equiv
_atom_site_adp_type
_atom_site_occupancy
_atom_site_site_symmetry_order
_atom_site_calc_flag
_atom_site_refinement_flags_posn
_atom_site_refinement_flags_adp
O1 O 0.2667(4) -0.0992(3) 0.28801(11) 0.0262(12) Uani 1 1 d . .
H1 H 0.292474 -0.163260 0.300752 0.031 Uiso 1 1 d R U
O4 O 0.5536(4) 0.1553(3) 0.37571(12) 0.0283(12) Uani 1 1 d . .
H4 H 0.578951 0.130463 0.396085 0.034 Uiso 1 1 calc R U
O6 O 0.6088(4) -0.1798(3) 0.43496(12) 0.0269(12) Uani 1 1 d . .
O8 O 0.3519(4) -0.2363(3) 0.32622(11) 0.0265(12) Uani 1 1 d . .
O11 O 0.6230(4) 0.0744(3) 0.43892(11) 0.0283(13) Uani 1 1 d . .
O12 O 0.5881(5) -0.0897(3) 0.49046(12) 0.0298(12) Uani 1 1 d . .
O15 O 0.3801(5) 0.1020(3) 0.22715(11) 0.0288(12) Uani 1 1 d . .
O21 O -0.1582(5) 0.2020(3) 0.33853(11) 0.0298(12) Uani 1 1 d . .
H21 H -0.177297 0.175792 0.359188 0.036 Uiso 1 1 calc R U
O23 O -0.1624(4) 0.1799(3) 0.41477(11) 0.0329(13) Uani 1 1 d . .
H23 H -0.155265 0.135987 0.430877 0.040 Uiso 1 1 calc R U
O25 O 0.1058(5) 0.1583(3) 0.48029(12) 0.0284(13) Uani 1 1 d . .
O27 O 0.1208(5) -0.0861(3) 0.47816(13) 0.0496(15) Uani 1 1 d . .
O35 O -0.1117(5) 0.1391(3) 0.49395(12) 0.0343(14) Uani 1 1 d . U
N2 N 0.2358(5) 0.0882(3) 0.27597(15) 0.0201(14) Uani 1 1 d . .
H2 H 0.150523 0.090657 0.283030 0.024 Uiso 1 1 d R U
N38 N 0.3724(5) 0.2606(3) 0.28707(15) 0.0233(15) Uani 1 1 d . .
N39 N 0.3548(5) 0.3585(3) 0.28095(15) 0.0222(15) Uani 1 1 d . .
N40 N 0.3796(5) 0.5526(3) 0.25678(14) 0.0209(14) Uani 1 1 d . .
H40 H 0.487540 0.553820 0.250418 0.025 Uiso 1 1 d R U
C1 C 0.3418(7) -0.0391(4) 0.31046(17) 0.0191(17) Uani 1 1 d . .
C2 C 0.3315(7) 0.0579(5) 0.30365(18) 0.0204(17) Uani 1 1 d . .
C3 C 0.4030(7) 0.1235(5) 0.32570(18) 0.0229(18) Uani 1 1 d . .
C4 C 0.4799(7) 0.0891(5) 0.3555(2) 0.0253(19) Uani 1 1 d . .
C5 C 0.5529(6) -0.0513(4) 0.39628(18) 0.0192(17) Uani 1 1 d . .
C6 C 0.5519(6) -0.1518(5) 0.40192(19) 0.0222(18) Uani 1 1 d . .
C7 C 0.4942(6) -0.2156(5) 0.37812(19) 0.0220(18) Uani 1 1 d . .
C8 C 0.4221(7) -0.1788(4) 0.34754(18) 0.0224(18) Uani 1 1 d . .
C9 C 0.4187(7) -0.0764(4) 0.33989(18) 0.0214(18) Uani 1 1 d . .
C10 C 0.4859(6) -0.0116(5) 0.36392(18) 0.0195(18) Uani 1 1 d . .
C11 C 0.6077(6) -0.0106(5) 0.4289(2) 0.0243(19) Uani 1 1 d . .
C12 C 0.6515(7) -0.0936(5) 0.45440(19) 0.0276(19) Uani 1 1 d . .
C13 C 0.7955(6) -0.0986(4) 0.46264(18) 0.032(2) Uani 1 1 d . .
H13A H 0.812503 -0.150798 0.480511 0.039 Uiso 1 1 calc R U
H13B H 0.824680 -0.037717 0.473684 0.039 Uiso 1 1 calc R U
H13C H 0.844067 -0.110454 0.439156 0.039 Uiso 1 1 calc R U
C14 C 0.4995(6) -0.3236(4) 0.38503(18) 0.035(2) Uani 1 1 d . .
H14A H 0.571216 -0.338163 0.402723 0.042 Uiso 1 1 calc R U
H14B H 0.515437 -0.356776 0.361056 0.042 Uiso 1 1 calc R U
H14C H 0.415332 -0.345101 0.395746 0.042 Uiso 1 1 calc R U
C15 C 0.2656(8) 0.1135(5) 0.2402(2) 0.0254(18) Uani 1 1 d . .
C16 C 0.1616(7) 0.1548(4) 0.21574(19) 0.0224(17) Uani 1 1 d . U
C17 C 0.0642(6) 0.2120(4) 0.22826(18) 0.0252(18) Uani 1 1 d . U
H17 H 0.000090 0.229622 0.209935 0.030 Uiso 1 1 calc R U
C18 C 0.0432(7) 0.2506(4) 0.26581(19) 0.0266(19) Uani 1 1 d . .
H18 H 0.106166 0.236019 0.284861 0.032 Uiso 1 1 calc R U
C19 C -0.0601(7) 0.3055(4) 0.27508(19) 0.0262(18) Uani 1 1 d . .
H19 H -0.125760 0.316732 0.256427 0.031 Uiso 1 1 calc R U
C20 C -0.0781(7) 0.3505(4) 0.31323(18) 0.0239(19) Uani 1 1 d . .
H20 H -0.169741 0.377007 0.314703 0.029 Uiso 1 1 calc R U
C21 C -0.0609(7) 0.2773(5) 0.34496(19) 0.0266(19) Uani 1 1 d . .
H21A H 0.028530 0.247810 0.341892 0.032 Uiso 1 1 calc R U
C22 C -0.0690(7) 0.3168(4) 0.38510(18) 0.0272(18) Uani 1 1 d . .
H22 H 0.004045 0.364581 0.387628 0.033 Uiso 1 1 calc R U
C23 C -0.0462(6) 0.2406(4) 0.41612(19) 0.0263(19) Uani 1 1 d . .
H23A H -0.043971 0.273712 0.441181 0.032 Uiso 1 1 calc R U
C24 C 0.0796(6) 0.1818(4) 0.41194(19) 0.0255(18) Uani 1 1 d . .
H24 H 0.073958 0.145214 0.387687 0.031 Uiso 1 1 calc R U
C25 C 0.0912(7) 0.1088(5) 0.44455(18) 0.0257(18) Uani 1 1 d . .
H25 H 0.008253 0.069922 0.445438 0.031 Uiso 1 1 calc R U
C26 C 0.2091(6) 0.0400(5) 0.44085(18) 0.0272(19) Uani 1 1 d . .
H26 H 0.290415 0.079630 0.437165 0.033 Uiso 1 1 calc R U
C27 C 0.2295(7) -0.0217(5) 0.4758(2) 0.033(2) Uani 1 1 d . .
H27 H 0.230723 0.020237 0.498739 0.039 Uiso 1 1 calc R U
C28 C 0.3586(9) -0.0776(5) 0.47358(19) 0.046(2) Uani 1 1 d . .
H28 H 0.364818 -0.131801 0.457443 0.055 Uiso 1 1 calc R U
C29 C 0.4591(8) -0.0518(5) 0.4934(2) 0.040(2) Uani 1 1 d . .
H29 H 0.445360 -0.002919 0.511621 0.048 Uiso 1 1 calc R U
C30 C 0.1818(6) 0.1350(4) 0.17436(16) 0.033(2) Uani 1 1 d . .
H30A H 0.099027 0.146570 0.160733 0.039 Uiso 1 1 calc R U
H30B H 0.208692 0.068083 0.170922 0.039 Uiso 1 1 calc R U
H30C H 0.250688 0.177486 0.164479 0.039 Uiso 1 1 calc R U
C31 C 0.0201(6) 0.4340(4) 0.31763(18) 0.037(2) Uani 1 1 d . .
H31A H 0.010383 0.478245 0.296310 0.045 Uiso 1 1 calc R U
H31B H 0.110468 0.408769 0.318110 0.045 Uiso 1 1 calc R U
H31C H 0.002101 0.468090 0.341286 0.045 Uiso 1 1 calc R U
C32 C -0.1987(6) 0.3717(4) 0.39249(18) 0.036(2) Uani 1 1 d . .
H32A H -0.202137 0.428615 0.376288 0.043 Uiso 1 1 calc R U
H32B H -0.202324 0.391331 0.419051 0.043 Uiso 1 1 calc R U
H32C H -0.274058 0.329992 0.386814 0.043 Uiso 1 1 calc R U
C33 C 0.2036(6) 0.2456(4) 0.41037(18) 0.034(2) Uani 1 1 d . .
H33A H 0.281510 0.205690 0.405628 0.041 Uiso 1 1 calc R U
H33B H 0.214124 0.279207 0.434501 0.041 Uiso 1 1 calc R U
H33C H 0.194078 0.292622 0.389962 0.041 Uiso 1 1 calc R U
C34 C 0.1905(6) -0.0228(4) 0.40521(18) 0.038(2) Uani 1 1 d . .
H34A H 0.256459 -0.074278 0.405167 0.046 Uiso 1 1 calc R U
H34B H 0.201640 0.016773 0.382557 0.046 Uiso 1 1 calc R U
H34C H 0.101731 -0.050812 0.405326 0.046 Uiso 1 1 calc R U
C35 C -0.0037(9) 0.1678(5) 0.5022(2) 0.035(2) Uani 1 1 d . U
C36 C 0.0320(7) 0.2159(5) 0.53926(18) 0.051(3) Uani 1 1 d . .
H36A H -0.018410 0.275494 0.541903 0.061 Uiso 1 1 calc R U
H36B H 0.126739 0.230462 0.539519 0.061 Uiso 1 1 calc R U
H36C H 0.010924 0.172862 0.560298 0.061 Uiso 1 1 calc R U
C37 C 0.1098(8) -0.1298(6) 0.5150(2) 0.085(3) Uani 1 1 d . .
H37A H 0.028233 -0.167463 0.516224 0.102 Uiso 1 1 calc R U
H37B H 0.107814 -0.079658 0.534363 0.102 Uiso 1 1 calc R U
H37C H 0.185827 -0.171821 0.519281 0.102 Uiso 1 1 calc R U
C38 C 0.3980(6) 0.2284(4) 0.32031(19) 0.0225(18) Uani 1 1 d . .
H38 H 0.413337 0.270877 0.340823 0.027 Uiso 1 1 calc R U
C39 C 0.4053(7) 0.4304(4) 0.30788(17) 0.0240(19) Uani 1 1 d . .
H39A H 0.503046 0.431299 0.307285 0.029 Uiso 1 1 calc R U
H39B H 0.376701 0.414015 0.333843 0.029 Uiso 1 1 calc R U
C40 C 0.3508(7) 0.5290(4) 0.29664(17) 0.0247(18) Uani 1 1 d . .
H40A H 0.254028 0.529823 0.300632 0.030 Uiso 1 1 calc R U
H40B H 0.390263 0.578651 0.313153 0.030 Uiso 1 1 calc R U
C41 C 0.3306(6) 0.4757(4) 0.23049(16) 0.0201(17) Uani 1 1 d . U
H41A H 0.356368 0.491211 0.204214 0.024 Uiso 1 1 calc R U
H41B H 0.232990 0.472243 0.231650 0.024 Uiso 1 1 calc R U
C42 C 0.3892(7) 0.3800(4) 0.24181(16) 0.0266(19) Uani 1 1 d . .
H42A H 0.354917 0.328985 0.225038 0.032 Uiso 1 1 calc R U
H42B H 0.486506 0.382207 0.239064 0.032 Uiso 1 1 calc R U
C43 C 0.3183(6) 0.6469(4) 0.24660(18) 0.0294(19) Uani 1 1 d . .
H43A H 0.353527 0.697105 0.263155 0.035 Uiso 1 1 calc R U
H43B H 0.222324 0.642918 0.249740 0.035 Uiso 1 1 calc R U
H43C H 0.339127 0.662387 0.220256 0.035 Uiso 1 1 calc R U
O1A O 0.2447(6) -0.5146(3) 0.39070(13) 0.0551(16) Uani 1 1 d . .
H1A H 0.201235 -0.470380 0.380442 0.066 Uiso 1 1 calc R U
C1A C 0.2453(8) -0.5012(6) 0.43029(19) 0.071(3) Uani 1 1 d . .
H1AA H 0.272116 -0.435310 0.436106 0.085 Uiso 1 1 calc R U
H1AB H 0.307657 -0.546145 0.441892 0.085 Uiso 1 1 calc R U
H1AC H 0.156500 -0.512818 0.440329 0.085 Uiso 1 1 calc R U
O1B O 0.1590(6) -0.3403(3) 0.36190(15) 0.0545(17) Uani 1 1 d D .
H1B H 0.198515 -0.305829 0.346057 0.065 Uiso 1 1 calc R U
C1B C 0.1027(9) -0.2802(5) 0.3912(2) 0.136(5) Uani 1 1 d D .
H1BA H 0.077042 -0.218264 0.380368 0.163 Uiso 1 1 calc R U
H1BB H 0.168249 -0.269935 0.411178 0.163 Uiso 1 1 calc R U
H1BC H 0.024650 -0.311720 0.401900 0.163 Uiso 1 1 calc R U
O1C O -0.0320(5) 0.0500(3) 0.30352(13) 0.0386(14) Uani 1 1 d . .
H1C H -0.067378 0.098069 0.313627 0.046 Uiso 1 1 calc R U
C1C C -0.0476(7) -0.0318(5) 0.32773(19) 0.046(2) Uani 1 1 d . .
H1CA H 0.023807 -0.077666 0.322888 0.055 Uiso 1 1 calc R U
H1CB H -0.132860 -0.062423 0.322644 0.055 Uiso 1 1 calc R U
H1CC H -0.044263 -0.011210 0.354186 0.055 Uiso 1 1 calc R U

loop_
_atom_site_aniso_label
_atom_site_aniso_U_11
_atom_site_aniso_U_22
_atom_site_aniso_U_33
_atom_site_aniso_U_23
_atom_site_aniso_U_13
_atom_site_aniso_U_12
O1 0.031(3) 0.018(2) 0.030(3) 0.005(2) -0.009(2) 0.004(2)
O4 0.029(3) 0.026(3) 0.030(3) 0.006(3) -0.015(3) -0.009(3)
O6 0.017(3) 0.027(3) 0.036(3) 0.009(3) -0.015(3) -0.006(2)
O8 0.041(3) 0.014(2) 0.024(3) 0.001(2) -0.012(3) -0.003(2)
O11 0.029(3) 0.032(3) 0.024(3) 0.005(3) -0.003(3) -0.007(3)
O12 0.026(3) 0.035(3) 0.029(3) 0.009(3) -0.005(3) -0.001(3)
O15 0.029(3) 0.030(3) 0.027(3) 0.001(3) 0.002(3) 0.008(3)
O21 0.030(3) 0.028(3) 0.032(3) 0.003(3) -0.005(3) -0.012(3)
O23 0.028(3) 0.032(3) 0.039(3) 0.012(3) -0.005(3) -0.008(3)
O25 0.033(3) 0.033(3) 0.020(3) 0.000(3) -0.005(3) -0.002(3)
O27 0.038(4) 0.057(4) 0.054(4) 0.039(3) 0.002(3) -0.002(3)
O35 0.023(3) 0.043(3) 0.037(3) -0.007(3) 0.003(3) -0.008(3)
N2 0.014(3) 0.022(3) 0.024(4) -0.003(3) -0.008(3) 0.008(3)
N38 0.024(4) 0.017(3) 0.029(4) 0.007(3) 0.001(3) -0.004(3)
N39 0.031(4) 0.016(3) 0.019(4) -0.002(3) 0.003(3) -0.001(3)
N40 0.016(3) 0.024(3) 0.022(3) 0.004(3) -0.002(3) 0.001(3)
C1 0.029(5) 0.014(4) 0.015(4) -0.006(4) -0.003(4) 0.001(4)
C2 0.023(5) 0.026(4) 0.013(4) -0.004(4) 0.006(4) 0.008(4)
C3 0.035(5) 0.022(4) 0.011(4) -0.004(4) 0.001(4) -0.001(4)
C4 0.023(5) 0.028(5) 0.025(5) 0.002(4) 0.001(4) -0.003(4)
C5 0.023(4) 0.018(4) 0.016(4) -0.001(4) -0.010(4) -0.003(4)
C6 0.015(4) 0.029(5) 0.022(5) 0.010(4) -0.007(4) 0.005(4)
C7 0.022(5) 0.020(4) 0.024(5) 0.007(4) -0.004(4) -0.002(3)
C8 0.037(5) 0.017(4) 0.013(4) -0.003(4) 0.002(4) -0.009(4)
C9 0.026(5) 0.023(4) 0.016(4) 0.002(4) -0.005(4) 0.004(4)
C10 0.021(5) 0.017(4) 0.021(5) 0.003(4) 0.004(4) 0.001(3)
C11 0.018(4) 0.022(4) 0.034(5) 0.008(4) -0.004(4) 0.004(4)
C12 0.036(5) 0.032(5) 0.015(4) 0.011(4) -0.015(4) -0.016(4)
C13 0.012(4) 0.041(5) 0.044(5) 0.004(4) -0.004(4) -0.001(4)
C14 0.037(5) 0.025(4) 0.044(5) 0.003(4) -0.010(4) -0.009(4)
C15 0.037(5) 0.023(4) 0.016(4) -0.006(4) 0.000(4) -0.002(4)
C16 0.023(2) 0.022(2) 0.021(2) 0.0016(13) -0.0017(13) -0.0004(13)
C17 0.021(4) 0.029(4) 0.025(4) 0.015(4) -0.015(4) -0.006(4)
C18 0.021(4) 0.032(4) 0.027(5) 0.008(4) -0.011(4) 0.001(4)
C19 0.022(4) 0.026(4) 0.031(5) 0.011(4) -0.002(4) -0.005(4)
C20 0.025(5) 0.019(4) 0.028(5) 0.018(4) -0.004(4) 0.000(4)
C21 0.019(4) 0.028(4) 0.033(5) -0.003(4) -0.005(4) 0.002(4)
C22 0.026(5) 0.016(4) 0.039(5) 0.014(4) 0.000(4) -0.002(4)
C23 0.017(4) 0.033(4) 0.029(5) 0.003(4) -0.008(4) -0.009(4)
C24 0.013(4) 0.031(4) 0.033(5) 0.005(4) -0.006(4) 0.005(4)
C25 0.016(4) 0.041(5) 0.020(4) -0.003(4) 0.004(4) -0.009(4)
C26 0.021(5) 0.030(4) 0.030(5) 0.013(4) 0.002(4) -0.001(4)
C27 0.024(5) 0.045(5) 0.029(5) 0.013(4) 0.011(4) 0.004(5)
C28 0.063(7) 0.045(5) 0.030(5) 0.016(4) 0.003(5) -0.002(5)
C29 0.037(6) 0.050(5) 0.034(5) 0.008(5) 0.000(5) -0.004(5)
C30 0.026(5) 0.037(4) 0.036(5) 0.002(4) -0.006(4) 0.002(4)
C31 0.040(5) 0.033(4) 0.039(5) 0.008(4) 0.006(4) -0.005(4)
C32 0.048(5) 0.026(4) 0.034(5) -0.002(4) 0.001(4) 0.018(4)
C33 0.020(4) 0.028(4) 0.055(5) 0.012(4) -0.005(4) -0.004(4)
C34 0.045(6) 0.031(4) 0.038(5) 0.012(4) 0.009(4) 0.016(4)
C35 0.048(6) 0.016(4) 0.039(6) 0.003(4) 0.004(5) 0.000(4)
C36 0.038(6) 0.077(6) 0.038(5) -0.025(5) 0.005(5) -0.003(5)
C37 0.055(7) 0.096(7) 0.105(8) 0.072(6) -0.007(6) 0.003(6)
C38 0.024(5) 0.015(4) 0.029(5) 0.003(4) 0.002(4) 0.000(3)
C39 0.030(5) 0.022(4) 0.020(4) 0.002(4) 0.003(4) -0.002(4)
C40 0.030(5) 0.018(4) 0.026(4) 0.006(4) -0.001(4) 0.004(4)
C41 0.021(2) 0.019(2) 0.020(2) -0.0015(13) -0.0017(13) -0.0005(13)
C42 0.037(5) 0.024(4) 0.018(4) 0.000(4) -0.003(4) -0.002(4)
C43 0.022(4) 0.022(4) 0.044(5) 0.006(4) -0.005(4) 0.003(4)
O1A 0.084(5) 0.036(4) 0.044(4) 0.000(3) -0.010(4) -0.004(3)
C1A 0.101(8) 0.068(6) 0.045(6) -0.005(5) -0.011(6) 0.017(6)
O1B 0.051(4) 0.048(4) 0.064(5) -0.005(3) 0.009(3) -0.008(3)
C1B 0.115(11) 0.088(9) 0.204(13) 0.054(9) -0.071(11) -0.054(8)
O1C 0.035(4) 0.032(3) 0.049(3) 0.010(3) 0.007(3) -0.003(3)
C1C 0.041(5) 0.048(5) 0.049(5) 0.009(5) -0.015(5) -0.004(5)

loop_
_atom_type_symbol
_atom_type_description
_atom_type_scat_dispersion_real
_atom_type_scat_dispersion_imag
_atom_type_scat_source
C C 0.0033 0.0016 'International Tables Vol C Tables 4.2.6.8 and 6.1.1.4'
H H 0.0000 0.0000 'International Tables Vol C Tables 4.2.6.8 and 6.1.1.4'
N N 0.0061 0.0033 'International Tables Vol C Tables 4.2.6.8 and 6.1.1.4'
O O 0.0106 0.0060 'International Tables Vol C Tables 4.2.6.8 and 6.1.1.4'

loop_
_geom_angle_atom_site_label_1
_geom_angle_atom_site_label_2
_geom_angle_atom_site_label_3
_geom_angle
C1 O1 H1 97.7
C4 O4 H4 109.5
C6 O6 C12 107.2(5)
C29 O12 C12 119.6(5)
C21 O21 H21 109.5
C23 O23 H23 109.5
C35 O25 C25 117.5(5)
C27 O27 C37 112.3(6)
C15 N2 C2 124.4(6)
C15 N2 H2 117.7
C2 N2 H2 117.9
C38 N38 N39 120.7(5)
N38 N39 C42 108.6(5)
N38 N39 C39 121.4(5)
C42 N39 C39 113.0(5)
C40 N40 C43 110.1(5)
C40 N40 C41 111.6(5)
C43 N40 C41 109.9(4)
C40 N40 H40 112.9
C43 N40 H40 110.0
C41 N40 H40 102.1
C2 C1 O1 116.9(6)
C2 C1 C9 122.5(6)
O1 C1 C9 120.5(6)
C1 C2 C3 120.2(6)
C1 C2 N2 117.2(6)
C3 C2 N2 122.3(6)
C4 C3 C2 118.9(6)
C4 C3 C38 117.2(6)
C2 C3 C38 123.8(6)
O4 C4 C3 117.5(6)
O4 C4 C10 121.4(6)
C3 C4 C10 121.1(7)
C11 C5 C6 106.7(6)
C11 C5 C10 133.3(6)
C6 C5 C10 119.2(6)
C7 C6 O6 121.8(6)
C7 C6 C5 124.4(6)
O6 C6 C5 113.7(6)
C6 C7 C8 117.6(6)
C6 C7 C14 122.1(6)
C8 C7 C14 120.2(6)
O8 C8 C7 120.2(6)
O8 C8 C9 118.7(6)
C7 C8 C9 121.0(6)
C1 C9 C10 118.5(6)
C1 C9 C8 121.1(6)
C10 C9 C8 120.3(6)
C9 C10 C4 118.6(6)
C9 C10 C5 117.3(6)
C4 C10 C5 124.0(6)
O11 C11 C5 131.9(7)
O11 C11 C12 121.0(6)
C5 C11 C12 107.1(6)
O12 C12 O6 108.7(5)
O12 C12 C13 105.5(5)
O6 C12 C13 110.3(6)
O12 C12 C11 111.5(6)
O6 C12 C11 105.1(5)
C13 C12 C11 115.7(6)
C12 C13 H13A 109.5
C12 C13 H13B 109.5
H13A C13 H13B 109.5
C12 C13 H13C 109.5
H13A C13 H13C 109.5
H13B C13 H13C 109.5
C7 C14 H14A 109.5
C7 C14 H14B 109.5
H14A C14 H14B 109.5
C7 C14 H14C 109.5
H14A C14 H14C 109.5
H14B C14 H14C 109.5
O15 C15 N2 121.2(7)
O15 C15 C16 119.3(6)
N2 C15 C16 119.5(7)
C17 C16 C15 124.0(6)
C17 C16 C30 122.0(6)
C15 C16 C30 113.7(6)
C16 C17 C18 129.1(6)
C16 C17 H17 115.5
C18 C17 H17 115.5
C19 C18 C17 123.5(7)
C19 C18 H18 118.2
C17 C18 H18 118.2
C18 C19 C20 123.8(7)
C18 C19 H19 118.1
C20 C19 H19 118.1
C19 C20 C21 111.6(5)
C19 C20 C31 109.2(5)
C21 C20 C31 110.9(5)
C19 C20 H20 108.3
C21 C20 H20 108.3
C31 C20 H20 108.3
O21 C21 C22 111.6(5)
O21 C21 C20 106.8(5)
C22 C21 C20 115.9(5)
O21 C21 H21A 107.4
C22 C21 H21A 107.4
C20 C21 H21A 107.4
C21 C22 C32 112.5(6)
C21 C22 C23 113.9(5)
C32 C22 C23 110.4(5)
C21 C22 H22 106.5
C32 C22 H22 106.5
C23 C22 H22 106.5
O23 C23 C24 111.1(5)
O23 C23 C22 104.8(5)
C24 C23 C22 115.3(6)
O23 C23 H23A 108.4
C24 C23 H23A 108.4
C22 C23 H23A 108.4
C23 C24 C33 111.9(5)
C23 C24 C25 110.3(6)
C33 C24 C25 110.3(5)
C23 C24 H24 108.1
C33 C24 H24 108.1
C25 C24 H24 108.1
O25 C25 C26 107.0(5)
O25 C25 C24 110.3(5)
C26 C25 C24 114.0(5)
O25 C25 H25 108.5
C26 C25 H25 108.5
C24 C25 H25 108.5
C27 C26 C25 112.9(6)
C27 C26 C34 111.0(5)
C25 C26 C34 109.2(6)
C27 C26 H26 107.8
C25 C26 H26 107.8
C34 C26 H26 107.8
O27 C27 C26 107.4(6)
O27 C27 C28 110.1(6)
C26 C27 C28 111.3(6)
O27 C27 H27 109.3
C26 C27 H27 109.3
C28 C27 H27 109.3
C29 C28 C27 120.5(8)
C29 C28 H28 119.7
C27 C28 H28 119.7
C28 C29 O12 126.0(7)
C28 C29 H29 117.0
O12 C29 H29 117.0
C16 C30 H30A 109.5
C16 C30 H30B 109.5
H30A C30 H30B 109.5
C16 C30 H30C 109.5
H30A C30 H30C 109.5
H30B C30 H30C 109.5
C20 C31 H31A 109.5
C20 C31 H31B 109.5
H31A C31 H31B 109.5
C20 C31 H31C 109.5
H31A C31 H31C 109.5
H31B C31 H31C 109.5
C22 C32 H32A 109.5
C22 C32 H32B 109.5
H32A C32 H32B 109.5
C22 C32 H32C 109.5
H32A C32 H32C 109.5
H32B C32 H32C 109.5
C24 C33 H33A 109.5
C24 C33 H33B 109.5
H33A C33 H33B 109.5
C24 C33 H33C 109.5
H33A C33 H33C 109.5
H33B C33 H33C 109.5
C26 C34 H34A 109.5
C26 C34 H34B 109.5
H34A C34 H34B 109.5
C26 C34 H34C 109.5
H34A C34 H34C 109.5
H34B C34 H34C 109.5
O35 C35 O25 124.8(7)
O35 C35 C36 125.2(8)
O25 C35 C36 110.0(7)
C35 C36 H36A 109.5
C35 C36 H36B 109.5
H36A C36 H36B 109.5
C35 C36 H36C 109.5
H36A C36 H36C 109.5
H36B C36 H36C 109.5
O27 C37 H37A 109.5
O27 C37 H37B 109.5
H37A C37 H37B 109.5
O27 C37 H37C 109.5
H37A C37 H37C 109.5
H37B C37 H37C 109.5
N38 C38 C3 118.2(6)
N38 C38 H38 120.9
C3 C38 H38 120.9
N39 C39 C40 108.5(5)
N39 C39 H39A 110.0
C40 C39 H39A 110.0
N39 C39 H39B 110.0
C40 C39 H39B 110.0
H39A C39 H39B 108.4
N40 C40 C39 112.1(5)
N40 C40 H40A 109.2
C39 C40 H40A 109.2
N40 C40 H40B 109.2
C39 C40 H40B 109.2
H40A C40 H40B 107.9
N40 C41 C42 109.6(5)
N40 C41 H41A 109.8
C42 C41 H41A 109.8
N40 C41 H41B 109.8
C42 C41 H41B 109.8
H41A C41 H41B 108.2
N39 C42 C41 109.8(5)
N39 C42 H42A 109.7
C41 C42 H42A 109.7
N39 C42 H42B 109.7
C41 C42 H42B 109.7
H42A C42 H42B 108.2
N40 C43 H43A 109.5
N40 C43 H43B 109.5
H43A C43 H43B 109.5
N40 C43 H43C 109.5
H43A C43 H43C 109.5
H43B C43 H43C 109.5
C1A O1A H1A 109.5
O1A C1A H1AA 109.5
O1A C1A H1AB 109.5
H1AA C1A H1AB 109.5
O1A C1A H1AC 109.5
H1AA C1A H1AC 109.5
H1AB C1A H1AC 109.5
C1B O1B H1B 109.5
O1B C1B H1BA 109.5
O1B C1B H1BB 109.5
H1BA C1B H1BB 109.5
O1B C1B H1BC 109.5
H1BA C1B H1BC 109.5
H1BB C1B H1BC 109.5
C1C O1C H1C 109.5
O1C C1C H1CA 109.5
O1C C1C H1CB 109.5
H1CA C1C H1CB 109.5
O1C C1C H1CC 109.5
H1CA C1C H1CC 109.5
H1CB C1C H1CC 109.5

loop_
_geom_bond_atom_site_label_1
_geom_bond_atom_site_label_2
_geom_bond_distance
O1 C1 1.382(6)
O1 H1 1.0339
O4 C4 1.386(7)
O4 H4 0.8400
O6 C6 1.361(6)
O6 C12 1.451(7)
O8 C8 1.310(7)
O11 C11 1.248(7)
O12 C29 1.412(8)
O12 C12 1.429(7)
O15 C15 1.259(7)
O21 C21 1.458(7)
O21 H21 0.8400
O23 C23 1.451(6)
O23 H23 0.8400
O25 C35 1.360(8)
O25 C25 1.449(6)
O27 C27 1.423(7)
O27 C37 1.442(7)
O35 C35 1.200(8)
N2 C15 1.348(7)
N2 C2 1.440(7)
N2 H2 0.8999
N38 C38 1.286(7)
N38 N39 1.394(6)
N39 C42 1.460(6)
N39 C39 1.474(6)
N40 C40 1.478(6)
N40 C43 1.499(6)
N40 C41 1.504(6)
N40 H40 1.1161
C1 C2 1.379(7)
C1 C9 1.401(8)
C2 C3 1.404(8)
C3 C4 1.395(8)
C3 C38 1.476(7)
C4 C10 1.438(8)
C5 C11 1.401(8)
C5 C6 1.415(8)
C5 C10 1.442(8)
C6 C7 1.358(8)
C7 C8 1.402(8)
C7 C14 1.527(8)
C8 C9 1.453(7)
C9 C10 1.415(7)
C11 C12 1.533(8)
C12 C13 1.489(8)
C13 H13A 0.9800
C13 H13B 0.9800
C13 H13C 0.9800
C14 H14A 0.9800
C14 H14B 0.9800
C14 H14C 0.9800
C15 C16 1.480(8)
C16 C17 1.344(8)
C16 C30 1.504(7)
C17 C18 1.449(8)
C17 H17 0.9500
C18 C19 1.337(8)
C18 H18 0.9500
C19 C20 1.500(8)
C19 H19 0.9500
C20 C21 1.528(7)
C20 C31 1.539(7)
C20 H20 1.0000
C21 C22 1.526(8)
C21 H21A 1.0000
C22 C32 1.542(8)
C22 C23 1.545(7)
C22 H22 1.0000
C23 C24 1.522(8)
C23 H23A 1.0000
C24 C33 1.540(8)
C24 C25 1.543(7)
C24 H24 1.0000
C25 C26 1.536(8)
C25 H25 1.0000
C26 C27 1.521(8)
C26 C34 1.548(8)
C26 H26 1.0000
C27 C28 1.523(9)
C27 H27 1.0000
C28 C29 1.287(9)
C28 H28 0.9500
C29 H29 0.9500
C30 H30A 0.9800
C30 H30B 0.9800
C30 H30C 0.9800
C31 H31A 0.9800
C31 H31B 0.9800
C31 H31C 0.9800
C32 H32A 0.9800
C32 H32B 0.9800
C32 H32C 0.9800
C33 H33A 0.9800
C33 H33B 0.9800
C33 H33C 0.9800
C34 H34A 0.9800
C34 H34B 0.9800
C34 H34C 0.9800
C35 C36 1.516(9)
C36 H36A 0.9800
C36 H36B 0.9800
C36 H36C 0.9800
C37 H37A 0.9800
C37 H37B 0.9800
C37 H37C 0.9800
C38 H38 0.9500
C39 C40 1.535(7)
C39 H39A 0.9900
C39 H39B 0.9900
C40 H40A 0.9900
C40 H40B 0.9900
C41 C42 1.514(7)
C41 H41A 0.9900
C41 H41B 0.9900
C42 H42A 0.9900
C42 H42B 0.9900
C43 H43A 0.9800
C43 H43B 0.9800
C43 H43C 0.9800
O1A C1A 1.414(6)
O1A H1A 0.8400
C1A H1AA 0.9800
C1A H1AB 0.9800
C1A H1AC 0.9800
O1B C1B 1.4512(14)
O1B H1B 0.8400
C1B H1BA 0.9800
C1B H1BB 0.9800
C1B H1BC 0.9800
O1C C1C 1.436(6)
O1C H1C 0.8400
C1C H1CA 0.9800
C1C H1CB 0.9800
C1C H1CC 0.9800

loop_
_geom_hbond_atom_site_label_D
_geom_hbond_atom_site_label_H
_geom_hbond_atom_site_label_A
_geom_hbond_distance_DH
_geom_hbond_distance_HA
_geom_hbond_distance_DA
_geom_hbond_angle_DHA
_geom_hbond_site_symmetry_A
_geom_hbond_publ_flag
O1 H1 O8 1.03 1.49 2.495(5) 163.3 . yes
O23 H23 O35 0.84 2.28 2.905(6) 131.9 . yes
O21 H21 O23 0.84 1.97 2.716(6) 146.8 . yes
O4 H4 O11 0.84 1.76 2.602(5) 176.5 . yes
N2 H2 O1C 0.90 2.06 2.930(7) 161.1 . yes
O1C H1C O21 0.84 1.93 2.768(6) 175.7 . yes
O23 H23 O11 0.84 2.42 2.759(6) 105.0 1_455 yes
N40 H40 O15 1.12 1.70 2.592(7) 133.3 3_655 yes
O1A H1A O1B 0.84 1.98 2.775(7) 158.6 . yes
O1B H1B O8 0.84 1.96 2.741(7) 154.0 . yes
C43 H43A O8 0.98 2.42 3.273(8) 145.5 1_565 yes
C40 H40B O8 0.99 2.65 3.437(7) 136.4 1_565 yes
C39 H39B O1A 0.99 2.61 3.439(8) 140.9 1_565 yes
C42 H42B O1 0.99 2.69 3.651(8) 164.2 3_655 yes

loop_
_geom_torsion_atom_site_label_1
_geom_torsion_atom_site_label_2
_geom_torsion_atom_site_label_3
_geom_torsion_atom_site_label_4
_geom_torsion
C38 N38 N39 C42 153.5(6)
C38 N38 N39 C39 20.0(9)
O1 C1 C2 C3 178.9(5)
C9 C1 C2 C3 2.3(10)
O1 C1 C2 N2 4.8(9)
C9 C1 C2 N2 -171.8(5)
C15 N2 C2 C1 -101.5(7)
C15 N2 C2 C3 84.5(8)
C1 C2 C3 C4 -2.7(10)
N2 C2 C3 C4 171.1(6)
C1 C2 C3 C38 179.9(7)
N2 C2 C3 C38 -6.4(10)
C2 C3 C4 O4 177.4(6)
C38 C3 C4 O4 -5.0(9)
C2 C3 C4 C10 -0.5(9)
C38 C3 C4 C10 177.1(6)
C12 O6 C6 C7 -175.9(6)
C12 O6 C6 C5 0.8(7)
C11 C5 C6 C7 173.2(6)
C10 C5 C6 C7 1.8(10)
C11 C5 C6 O6 -3.5(8)
C10 C5 C6 O6 -174.8(5)
O6 C6 C7 C8 171.2(6)
C5 C6 C7 C8 -5.2(10)
O6 C6 C7 C14 -5.5(10)
C5 C6 C7 C14 178.2(6)
C6 C7 C8 O8 -172.2(6)
C14 C7 C8 O8 4.5(9)
C6 C7 C8 C9 5.0(10)
C14 C7 C8 C9 -178.3(6)
C2 C1 C9 C10 1.3(10)
O1 C1 C9 C10 -175.2(5)
C2 C1 C9 C8 176.7(7)
O1 C1 C9 C8 0.2(9)
O8 C8 C9 C1 0.3(10)
C7 C8 C9 C1 -177.0(6)
O8 C8 C9 C10 175.6(5)
C7 C8 C9 C10 -1.6(10)
C1 C9 C10 C4 -4.4(9)
C8 C9 C10 C4 -179.8(6)
C1 C9 C10 C5 173.7(6)
C8 C9 C10 C5 -1.8(9)
O4 C4 C10 C9 -173.8(6)
C3 C4 C10 C9 4.0(9)
O4 C4 C10 C5 8.3(10)
C3 C4 C10 C5 -173.9(6)
C11 C5 C10 C9 -166.8(7)
C6 C5 C10 C9 1.7(9)
C11 C5 C10 C4 11.2(11)
C6 C5 C10 C4 179.7(6)
C6 C5 C11 O11 -175.1(7)
C10 C5 C11 O11 -5.6(13)
C6 C5 C11 C12 4.4(7)
C10 C5 C11 C12 174.0(7)
C29 O12 C12 O6 -83.7(7)
C29 O12 C12 C13 158.1(6)
C29 O12 C12 C11 31.7(8)
C6 O6 C12 O12 121.4(5)
C6 O6 C12 C13 -123.4(6)
C6 O6 C12 C11 1.9(7)
O11 C11 C12 O12 58.0(8)
C5 C11 C12 O12 -121.6(6)
O11 C11 C12 O6 175.6(6)
C5 C11 C12 O6 -4.0(7)
O11 C11 C12 C13 -62.5(9)
C5 C11 C12 C13 117.9(6)
C2 N2 C15 O15 8.2(10)
C2 N2 C15 C16 -172.5(5)
O15 C15 C16 C17 -146.0(7)
N2 C15 C16 C17 34.6(9)
O15 C15 C16 C30 28.2(9)
N2 C15 C16 C30 -151.2(6)
C15 C16 C17 C18 4.6(11)
C30 C16 C17 C18 -169.2(6)
C16 C17 C18 C19 -178.5(6)
C17 C18 C19 C20 -176.2(6)
C18 C19 C20 C21 -50.0(8)
C18 C19 C20 C31 73.0(7)
C19 C20 C21 O21 -58.4(7)
C31 C20 C21 O21 179.5(5)
C19 C20 C21 C22 176.5(6)
C31 C20 C21 C22 54.5(7)
O21 C21 C22 C32 -67.2(7)
C20 C21 C22 C32 55.4(7)
O21 C21 C22 C23 59.4(7)
C20 C21 C22 C23 -178.0(6)
C21 C22 C23 O23 -70.1(7)
C32 C22 C23 O23 57.7(6)
C21 C22 C23 C24 52.5(7)
C32 C22 C23 C24 -179.8(5)
O23 C23 C24 C33 175.8(5)
C22 C23 C24 C33 56.7(8)
O23 C23 C24 C25 -61.0(7)
C22 C23 C24 C25 179.9(5)
C35 O25 C25 C26 -135.7(6)
C35 O25 C25 C24 99.8(6)
C23 C24 C25 O25 -64.7(7)
C33 C24 C25 O25 59.4(7)
C23 C24 C25 C26 175.0(6)
C33 C24 C25 C26 -60.9(7)
O25 C25 C26 C27 49.8(7)
C24 C25 C26 C27 172.0(5)
O25 C25 C26 C34 173.9(5)
C24 C25 C26 C34 -64.0(7)
C37 O27 C27 C26 -164.2(6)
C37 O27 C27 C28 74.4(7)
C25 C26 C27 O27 68.1(7)
C34 C26 C27 O27 -55.0(7)
C25 C26 C27 C28 -171.4(6)
C34 C26 C27 C28 65.6(8)
O27 C27 C28 C29 -136.0(7)
C26 C27 C28 C29 105.0(8)
C27 C28 C29 O12 -171.6(6)
C12 O12 C29 C28 52.1(10)
C25 O25 C35 O35 -0.9(10)
C25 O25 C35 C36 176.7(5)
N39 N38 C38 C3 174.3(6)
C4 C3 C38 N38 154.6(6)
C2 C3 C38 N38 -27.9(10)
N38 N39 C39 C40 -170.8(5)
C42 N39 C39 C40 57.6(7)
C43 N40 C40 C39 177.0(5)
C41 N40 C40 C39 54.7(7)
N39 C39 C40 N40 -54.0(7)
C40 N40 C41 C42 -55.7(6)
C43 N40 C41 C42 -178.1(5)
N38 N39 C42 C41 161.6(5)
C39 N39 C42 C41 -60.7(7)
N40 C41 C42 N39 57.6(6)
